data_7233895
loop_
_publ_author_name
'Ming-Chou Chen'
'Sureshraju Vegiraju'
'Chi-Ming Huang'
'Peng-Yi Huang'
'Kumaresan Prabakaran'
'Shueh Lin Yau'
'Wei-Chih Chen'
'Wei-Tao Peng'
'Ito Chao'
'Choongik Kim'
'Yu-Tai Tao'

_publ_section_title
;
 Asymmetric fused thiophenes for field-effect transistors: crystal
 structure-film microstructure-transistor performance correlations
;
_journal_name_full 'Journal of Materials Chemistry C'
_journal_page_first 8892
_journal_page_last 8902
_journal_paper_doi 10.1039/C4TC01454E
_journal_volume 2
_journal_year 2014
_chemical_formula_moiety 'C28 H9 F5 S6'
_chemical_formula_sum 'C28 H9 F5 S6'
_chemical_formula_weight 632.71
_space_group_IT_number 2
_space_group_name_Hall '-P 1'
_space_group_name_H-M_alt 'P -1'
_symmetry_cell_setting triclinic
_symmetry_space_group_name_H-M 'P -1'
_atom_sites_solution_hydrogens geom
_atom_sites_solution_primary direct
_atom_sites_solution_secondary difmap
_cell_angle_alpha 86.150(9)
_cell_angle_beta 87.916(10)
_cell_angle_gamma 87.044(9)
_cell_formula_units_Z 1
_cell_length_a 3.8338(5)
_cell_length_b 5.8334(8)
_cell_length_c 26.039(4)
_cell_measurement_reflns_used 0
_cell_measurement_temperature 296(2)
_cell_measurement_theta_max 0
_cell_measurement_theta_min 0
_cell_volume 579.93(14)
_computing_molecular_graphics 'Ortep-3 for Windows (Farrugia, 1997)'
_computing_publication_material 'WinGX publication routines (Farrugia, 1999)'
_computing_structure_refinement 'SHELXL-97 (Sheldrick, 1997)'
_computing_structure_solution 'SHELXS-86 (Sheldrick, 1986)'
_diffrn_ambient_temperature 296(2)
_diffrn_measured_fraction_theta_full 0.984
_diffrn_measured_fraction_theta_max 0.984
_diffrn_radiation_monochromator graphite
_diffrn_radiation_source 'fine-focus sealed tube'
_diffrn_radiation_type MoK\a
_diffrn_radiation_wavelength 0.71073
_diffrn_reflns_av_R_equivalents 0.0598
_diffrn_reflns_av_sigmaI/netI 0.0899
_diffrn_reflns_limit_h_max 4
_diffrn_reflns_limit_h_min -4
_diffrn_reflns_limit_k_max 6
_diffrn_reflns_limit_k_min -6
_diffrn_reflns_limit_l_max 25
_diffrn_reflns_limit_l_min -30
_diffrn_reflns_number 4776
_diffrn_reflns_theta_full 25.06
_diffrn_reflns_theta_max 25.06
_diffrn_reflns_theta_min 2.35
_exptl_absorpt_coefficient_mu 0.651
_exptl_absorpt_correction_T_max 0.9935
_exptl_absorpt_correction_T_min 0.8138
_exptl_absorpt_correction_type multi-scan
_exptl_crystal_colour red
_exptl_crystal_density_diffrn 1.812
_exptl_crystal_density_method 'not measured'
_exptl_crystal_description prism
_exptl_crystal_F_000 318
_exptl_crystal_size_max 0.33
_exptl_crystal_size_mid 0.14
_exptl_crystal_size_min 0.01
_refine_diff_density_max 0.584
_refine_diff_density_min -0.584
_refine_diff_density_rms 0.118
_refine_ls_extinction_method none
_refine_ls_goodness_of_fit_ref 1.064
_refine_ls_hydrogen_treatment constr
_refine_ls_matrix_type full
_refine_ls_number_parameters 199
_refine_ls_number_reflns 2031
_refine_ls_number_restraints 0
_refine_ls_restrained_S_all 1.064
_refine_ls_R_factor_all 0.1096
_refine_ls_R_factor_gt 0.0692
_refine_ls_shift/su_max 0.000
_refine_ls_shift/su_mean 0.000
_refine_ls_structure_factor_coef Fsqd
_refine_ls_weighting_details 'calc w=1/[\s^2^(Fo^2^)+(0.1032P)^2^+0.6820P] where P=(Fo^2^+2Fc^2^)/3'
_refine_ls_weighting_scheme calc
_refine_ls_wR_factor_gt 0.1767
_refine_ls_wR_factor_ref 0.2001
_reflns_number_gt 1376
_reflns_number_total 2031
_reflns_threshold_expression >2sigma(I)
_cod_data_source_file 1000003.cif
_cod_data_source_block PCOD1000003
_cod_original_cell_volume 579.93(13)
_cod_database_code 7233895

loop_
_symmetry_equiv_pos_as_xyz
'x, y, z'
'-x, -y, -z'

loop_
_atom_site_label
_atom_site_type_symbol
_atom_site_fract_x
_atom_site_fract_y
_atom_site_fract_z
_atom_site_U_iso_or_equiv
_atom_site_adp_type
_atom_site_occupancy
_atom_site_symmetry_multiplicity
_atom_site_calc_flag
_atom_site_refinement_flags
_atom_site_disorder_assembly
_atom_site_disorder_group
C1 C 0.9623(14) 0.0220(11) 0.0267(2) 0.0282(14) Uani 1 1 d . . .
C2 C 0.8047(15) 0.2137(11) 0.0468(2) 0.0318(14) Uani 1 1 d . . .
H2 H 0.7225 0.3428 0.0271 0.038 Uiso 1 1 calc R . .
C3 C 0.7824(13) 0.1916(11) 0.1009(2) 0.0271(14) Uani 1 1 d . . .
C4 C 0.9159(14) -0.0170(11) 0.1220(2) 0.0297(14) Uani 1 1 d . . .
C5 C 0.8907(14) -0.0311(11) 0.1768(2) 0.0282(14) Uani 1 1 d . . .
C6 C 0.7364(15) 0.1690(11) 0.1957(2) 0.0306(14) Uani 1 1 d . . .
C7 C 0.7150(15) 0.1611(12) 0.2500(2) 0.0349(15) Uani 1 1 d . . .
H7 H 0.6159 0.2803 0.2685 0.042 Uiso 1 1 calc R . .
C8 C 0.8544(15) -0.0390(12) 0.2727(2) 0.0327(15) Uani 1 1 d . . .
C9 C 0.8726(15) -0.1081(11) 0.3277(2) 0.0299(14) Uani 1 1 d . A .
C10 C 0.7454(18) 0.0389(12) 0.3646(2) 0.0399(17) Uani 1 1 d . . .
C11 C 0.762(2) -0.0212(15) 0.4162(3) 0.0504(19) Uani 1 1 d . A .
C12 C 0.910(2) -0.2293(15) 0.4340(3) 0.0484(19) Uani 1 1 d . . .
C13 C 1.040(2) -0.3788(13) 0.3982(3) 0.0466(18) Uani 1 1 d . A .
C14 C 1.0270(17) -0.3185(13) 0.3467(2) 0.0394(16) Uani 1 1 d . . .
S1 S 1.0788(4) -0.1890(3) 0.07478(6) 0.0315(5) Uani 1 1 d . . .
S2 S 0.6202(4) 0.3742(3) 0.14754(6) 0.0349(5) Uani 1 1 d . . .
S3 S 1.0115(4) -0.2270(3) 0.22617(6) 0.0335(5) Uani 1 1 d . . .
F1 F 0.580(2) 0.2440(14) 0.3501(3) 0.050(2) Uani 0.50 1 d P A 1
F2 F 0.622(2) 0.1263(16) 0.4486(3) 0.060(2) Uani 0.50 1 d P A 1
F3 F 0.930(3) -0.2844(18) 0.4826(3) 0.075(3) Uani 0.50 1 d P A 1
F4 F 1.199(2) -0.5758(15) 0.4130(3) 0.060(2) Uani 0.50 1 d P A 1
F5 F 1.1711(19) -0.4628(13) 0.3132(3) 0.0449(19) Uani 0.50 1 d P A 1
H10 H 0.6423 0.1838 0.3512 0.054 Uiso 0.50 1 d PR A 2
H11 H 0.6741 0.0907 0.4399 0.054 Uiso 0.50 1 d PR A 2
H12 H 0.9187 -0.2523 0.4703 0.054 Uiso 0.50 1 d PR A 2
H13 H 1.1422 -0.5283 0.4101 0.054 Uiso 0.50 1 d PR A 2
H14 H 1.1174 -0.4225 0.3213 0.054 Uiso 0.50 1 d PR A 2

loop_
_atom_site_aniso_label
_atom_site_aniso_U_11
_atom_site_aniso_U_22
_atom_site_aniso_U_33
_atom_site_aniso_U_23
_atom_site_aniso_U_13
_atom_site_aniso_U_12
C1 0.029(3) 0.021(4) 0.035(3) 0.001(3) 0.000(2) -0.003(3)
C2 0.031(3) 0.022(4) 0.042(4) 0.000(3) -0.005(3) 0.003(3)
C3 0.023(3) 0.021(4) 0.037(3) -0.001(3) -0.002(2) -0.003(2)
C4 0.031(3) 0.019(4) 0.039(4) -0.004(3) -0.001(2) 0.000(3)
C5 0.029(3) 0.017(4) 0.039(4) -0.006(3) 0.000(2) -0.001(3)
C6 0.031(3) 0.026(4) 0.033(3) 0.000(3) 0.002(2) 0.002(3)
C7 0.035(3) 0.030(4) 0.039(4) -0.008(3) 0.001(3) 0.005(3)
C8 0.034(3) 0.030(4) 0.033(4) -0.007(3) 0.004(3) 0.005(3)
C9 0.035(3) 0.022(4) 0.033(3) -0.006(3) 0.002(2) -0.002(3)
C10 0.056(4) 0.027(4) 0.036(4) -0.002(3) 0.001(3) 0.007(3)
C11 0.072(5) 0.044(5) 0.036(4) -0.015(4) 0.008(3) -0.001(4)
C12 0.065(5) 0.047(5) 0.033(4) -0.002(3) 0.000(3) -0.002(4)
C13 0.069(5) 0.028(5) 0.041(4) 0.002(3) -0.005(3) 0.002(4)
C14 0.050(4) 0.031(4) 0.037(4) -0.007(3) 0.002(3) 0.007(3)
S1 0.0382(8) 0.0230(10) 0.0328(9) -0.0030(7) 0.0020(6) 0.0037(7)
S2 0.0404(9) 0.0225(10) 0.0410(10) -0.0030(7) 0.0003(7) 0.0061(7)
S3 0.0408(9) 0.0249(10) 0.0345(9) -0.0036(7) -0.0010(6) 0.0047(7)
F1 0.080(6) 0.024(5) 0.044(5) -0.005(4) 0.008(4) 0.016(4)
F2 0.095(6) 0.043(6) 0.042(5) -0.009(4) 0.015(4) 0.013(5)
F3 0.133(9) 0.055(7) 0.033(5) 0.003(4) 0.001(5) 0.011(6)
F4 0.093(7) 0.036(6) 0.048(5) 0.003(4) 0.002(4) 0.018(5)
F5 0.061(5) 0.025(5) 0.046(5) -0.007(3) 0.006(4) 0.019(4)

loop_
_atom_type_symbol
_atom_type_description
_atom_type_scat_dispersion_real
_atom_type_scat_dispersion_imag
_atom_type_scat_source
C C 0.0033 0.0016 'International Tables Vol C Tables 4.2.6.8 and 6.1.1.4'
H H 0.0000 0.0000 'International Tables Vol C Tables 4.2.6.8 and 6.1.1.4'
F F 0.0171 0.0103 'International Tables Vol C Tables 4.2.6.8 and 6.1.1.4'
S S 0.1246 0.1234 'International Tables Vol C Tables 4.2.6.8 and 6.1.1.4'
N N 0.0061 0.0033 'International Tables Vol C Tables 4.2.6.8 and 6.1.1.4'

loop_
_geom_angle_atom_site_label_1
_geom_angle_atom_site_label_2
_geom_angle_atom_site_label_3
_geom_angle
_geom_angle_site_symmetry_1
_geom_angle_site_symmetry_3
C2 C1 C1 128.9(7) . 2_755
C2 C1 S1 111.9(5) . .
C1 C1 S1 119.2(6) 2_755 .
C1 C2 C3 111.8(6) . .
C1 C2 H2 124.1 . .
C3 C2 H2 124.1 . .
C4 C3 C2 114.2(6) . .
C4 C3 S2 112.6(4) . .
C2 C3 S2 133.2(5) . .
C3 C4 C5 112.3(6) . .
C3 C4 S1 111.0(4) . .
C5 C4 S1 136.7(5) . .
C6 C5 C4 111.8(5) . .
C6 C5 S3 111.3(4) . .
C4 C5 S3 136.9(5) . .
C5 C6 C7 112.9(6) . .
C5 C6 S2 113.0(5) . .
C7 C6 S2 134.1(5) . .
C8 C7 C6 113.3(6) . .
C8 C7 H7 123.4 . .
C6 C7 H7 123.4 . .
C7 C8 C9 128.3(6) . .
C7 C8 S3 111.1(5) . .
C9 C8 S3 120.6(5) . .
C10 C9 C14 115.8(6) . .
C10 C9 C8 120.9(6) . .
C14 C9 C8 123.3(6) . .
F1 C10 C11 117.8(7) . .
F1 C10 C9 120.2(6) . .
C11 C10 C9 121.9(7) . .
F1 C10 H10 5.7 . .
C11 C10 H10 122.9 . .
C9 C10 H10 115.2 . .
F2 C11 C12 120.9(7) . .
F2 C11 C10 117.7(8) . .
C12 C11 C10 121.4(7) . .
F2 C11 H11 3.6 . .
C12 C11 H11 120.9 . .
C10 C11 H11 117.6 . .
F3 C12 C11 121.3(8) . .
F3 C12 C13 120.6(9) . .
C11 C12 C13 118.0(6) . .
F3 C12 H12 6.4 . .
C11 C12 H12 115.1 . .
C13 C12 H12 126.8 . .
F4 C13 C14 118.4(8) . .
F4 C13 C12 120.7(7) . .
C14 C13 C12 120.8(7) . .
F4 C13 H13 4.0 . .
C14 C13 H13 120.0 . .
C12 C13 H13 119.2 . .
F5 C14 C13 119.1(7) . .
F5 C14 C9 118.8(6) . .
C13 C14 C9 122.1(7) . .
F5 C14 H14 3.7 . .
C13 C14 H14 121.3 . .
C9 C14 H14 116.6 . .
C4 S1 C1 91.2(3) . .
C6 S2 C3 90.3(3) . .
C5 S3 C8 91.5(3) . .
C10 F1 H10 13.4 . .
C11 F2 H11 9.6 . .
C12 F3 H12 16.9 . .
C13 F4 H13 11.2 . .
C14 F5 H14 9.5 . .

loop_
_geom_bond_atom_site_label_1
_geom_bond_atom_site_label_2
_geom_bond_distance
_geom_bond_site_symmetry_2
C1 C2 1.370(9) .
C1 C1 1.446(12) 2_755
C1 S1 1.749(6) .
C2 C3 1.404(8) .
C2 H2 0.9300 .
C3 C4 1.383(8) .
C3 S2 1.746(6) .
C4 C5 1.424(8) .
C4 S1 1.719(6) .
C5 C6 1.392(9) .
C5 S3 1.721(6) .
C6 C7 1.412(8) .
C6 S2 1.729(6) .
C7 C8 1.364(9) .
C7 H7 0.9300 .
C8 C9 1.465(8) .
C8 S3 1.757(6) .
C9 C10 1.389(9) .
C9 C14 1.402(9) .
C10 F1 1.362(10) .
C10 C11 1.369(10) .
C10 H10 0.9639 .
C11 F2 1.326(11) .
C11 C12 1.371(11) .
C11 H11 0.9676 .
C12 F3 1.289(10) .
C12 C13 1.381(11) .
C12 H12 0.9481 .
C13 F4 1.315(11) .
C13 C14 1.366(9) .
C13 H13 0.9738 .
C14 F5 1.338(10) .
C14 H14 0.9698 .
F1 H10 0.4142 .
F2 H11 0.3658 .
F3 H12 0.3627 .
F4 H13 0.3499 .
F5 H14 0.3754 .
